data_4517565
loop_
_publ_author_name
'Xu, Letian'
'Zhou, Kun'
'Ma, Huili'
'Lv, Anqi'
'Pei, Dandan'
'Li, Guoping'
'Zhang, Yanfeng'
'An, Zhongfu'
'Li, Ang'
'He, Gang'

_publ_section_title
;
 Ultralong Organic Phosphorescent Nanocrystals with Long-Lived Triplet
 Excited States for Afterglow Imaging and Photodynamic Therapy.
;
_journal_name_full 'ACS applied materials &amp; interfaces'
_journal_paper_doi 10.1021/acsami.0c04005
_journal_year 2020
_chemical_formula_moiety 'C36 H24 N2 Te'
_chemical_formula_sum 'C36 H24 N2 Te'
_chemical_formula_weight 612.17
_space_group_crystal_system monoclinic
_space_group_IT_number 15
_space_group_name_Hall '-I 2ya'
_space_group_name_H-M_alt 'I 1 2/a 1'
_atom_sites_solution_hydrogens geom
_atom_sites_solution_primary dual
_audit_creation_date 2019-04-20
_audit_creation_method
;
Olex2 1.2
(compiled 2018.05.29 svn.r3508 for OlexSys, GUI svn.r5506)
;
_cell_angle_alpha 90
_cell_angle_beta 99.462(12)
_cell_angle_gamma 90
_cell_formula_units_Z 4
_cell_length_a 20.621(3)
_cell_length_b 5.6913(10)
_cell_length_c 22.676(4)
_cell_measurement_reflns_used 6034
_cell_measurement_temperature 150.15
_cell_measurement_theta_max 27.65
_cell_measurement_theta_min 2.48
_cell_volume 2625.1(8)
_computing_cell_refinement 'SAINT v8.27A (Bruker, 2012)'
_computing_data_reduction 'SAINT v8.27A (Bruker, 2012)'
_computing_molecular_graphics 'Olex2 (Dolomanov et al., 2009)'
_computing_publication_material 'Olex2 (Dolomanov et al., 2009)'
_computing_structure_refinement 'XL (Sheldrick, 2008)'
_computing_structure_solution 'ShelXT (Sheldrick, 2015)'
_diffrn_ambient_temperature 150.15
_diffrn_detector_area_resol_mean 7.9
_diffrn_detector_type 'CCD area detector'
_diffrn_measured_fraction_theta_full 0.997
_diffrn_measured_fraction_theta_max 0.987
_diffrn_measurement_device 'three-circle diffractometer'
_diffrn_measurement_device_type 'CCD Area Detector'
_diffrn_measurement_method '\f and \w scans'
_diffrn_radiation_monochromator graphite
_diffrn_radiation_type MoK\a
_diffrn_radiation_wavelength 0.71073
_diffrn_reflns_av_R_equivalents 0.0149
_diffrn_reflns_av_unetI/netI 0.0164
_diffrn_reflns_Laue_measured_fraction_full 0.997
_diffrn_reflns_Laue_measured_fraction_max 0.987
_diffrn_reflns_limit_h_max 26
_diffrn_reflns_limit_h_min -26
_diffrn_reflns_limit_k_max 6
_diffrn_reflns_limit_k_min -7
_diffrn_reflns_limit_l_max 29
_diffrn_reflns_limit_l_min -27
_diffrn_reflns_number 9141
_diffrn_reflns_point_group_measured_fraction_full 0.997
_diffrn_reflns_point_group_measured_fraction_max 0.987
_diffrn_reflns_theta_full 25.242
_diffrn_reflns_theta_max 27.719
_diffrn_reflns_theta_min 2.002
_diffrn_standards_number 0
_exptl_absorpt_coefficient_mu 1.162
_exptl_absorpt_correction_T_max 0.793
_exptl_absorpt_correction_T_min 0.578
_exptl_absorpt_correction_type multi-scan
_exptl_crystal_colour 'clear light yellow'
_exptl_crystal_colour_lustre clear
_exptl_crystal_colour_modifier light
_exptl_crystal_colour_primary yellow
_exptl_crystal_density_diffrn 1.549
_exptl_crystal_description block
_exptl_crystal_F_000 1224
_exptl_crystal_size_max 0.5
_exptl_crystal_size_mid 0.4
_exptl_crystal_size_min 0.2
_refine_diff_density_max 0.526
_refine_diff_density_min -0.235
_refine_diff_density_rms 0.062
_refine_ls_extinction_method none
_refine_ls_goodness_of_fit_ref 1.073
_refine_ls_hydrogen_treatment constr
_refine_ls_matrix_type full
_refine_ls_number_parameters 177
_refine_ls_number_reflns 3048
_refine_ls_number_restraints 0
_refine_ls_restrained_S_all 1.073
_refine_ls_R_factor_all 0.0247
_refine_ls_R_factor_gt 0.0224
_refine_ls_shift/su_max 0.000
_refine_ls_shift/su_mean 0.000
_refine_ls_structure_factor_coef Fsqd
_refine_ls_weighting_details 'w=1/[\s^2^(Fo^2^)+(0.0343P)^2^+2.1911P] where P=(Fo^2^+2Fc^2^)/3'
_refine_ls_weighting_scheme calc
_refine_ls_wR_factor_gt 0.0599
_refine_ls_wR_factor_ref 0.0613
_reflns_Friedel_coverage 0.000
_reflns_number_gt 2834
_reflns_number_total 3048
_reflns_threshold_expression 'I > 2\s(I)'
_cod_data_source_file am0c04005_si_006.cif
_cod_data_source_block 1_pl
_cod_database_code 4517565
_shelxl_version_number 2013-4
_shelx_space_group_comment
;
The symmetry employed for this shelxl refinement is uniquely defined
by the following loop, which should always be used as a source of
symmetry information in preference to the above space-group names.
They are only intended as comments.
;
_shelx_estimated_absorpt_t_max 0.801
_shelx_estimated_absorpt_t_min 0.594
_olex2_refinement_description
;
1. Fixed Uiso
 At 1.2 times of:
  All C(H) groups
2.a Aromatic/amide H refined with riding coordinates:
 C2(H2), C3(H3), C4(H4), C5(H5), C8(H8), C9(H9), C10(H10), C11(H11), C14(H14),
 C15(H15), C17(H17), C18(H18)
;
_olex2_submission_special_instructions 'No special instructions were received'

loop_
_space_group_symop_operation_xyz
'x, y, z'
'-x+1/2, y, -z'
'x+1/2, y+1/2, z+1/2'
'-x+1, y+1/2, -z+1/2'
'-x, -y, -z'
'x-1/2, -y, z'
'-x+1/2, -y+1/2, -z+1/2'
'x, -y+1/2, z+1/2'

loop_
_atom_site_label
_atom_site_type_symbol
_atom_site_fract_x
_atom_site_fract_y
_atom_site_fract_z
_atom_site_U_iso_or_equiv
_atom_site_adp_type
_atom_site_occupancy
_atom_site_site_symmetry_order
_atom_site_calc_flag
_atom_site_refinement_flags_posn
_atom_site_refinement_flags_adp
_atom_site_refinement_flags_occupancy
_atom_site_disorder_assembly
_atom_site_disorder_group
Te1 Te -0.2500 0.26655(3) 0.0000 0.03023(7) Uani 1 2 d S T P . .
N1 N -0.40652(8) 0.9401(3) 0.14848(7) 0.0319(3) Uani 1 1 d . . . . .
C1 C -0.37900(9) 1.0484(3) 0.20227(8) 0.0320(4) Uani 1 1 d . . . . .
C2 C -0.32165(11) 0.9936(4) 0.24101(9) 0.0434(5) Uani 1 1 d . . . . .
H2 H -0.2939 0.8697 0.2322 0.052 Uiso 1 1 calc R . . . .
C3 C -0.30615(12) 1.1245(5) 0.29262(10) 0.0481(5) Uani 1 1 d . . . . .
H3 H -0.2673 1.0890 0.3199 0.058 Uiso 1 1 calc R . . . .
C4 C -0.34643(12) 1.3077(5) 0.30551(11) 0.0477(5) Uani 1 1 d . . . . .
H4 H -0.3342 1.3972 0.3409 0.057 Uiso 1 1 calc R . . . .
C5 C -0.40366(10) 1.3606(4) 0.26763(10) 0.0402(4) Uani 1 1 d . . . . .
H5 H -0.4310 1.4855 0.2766 0.048 Uiso 1 1 calc R . . . .
C6 C -0.42090(10) 1.2275(3) 0.21579(9) 0.0321(4) Uani 1 1 d . . . . .
C7 C -0.47724(10) 1.2277(3) 0.16825(9) 0.0307(4) Uani 1 1 d . . . . .
C8 C -0.53356(9) 1.3674(4) 0.15636(10) 0.0382(4) Uani 1 1 d . . . . .
H8 H -0.5412 1.4877 0.1834 0.046 Uiso 1 1 calc R . . . .
C9 C -0.57784(10) 1.3285(4) 0.10491(11) 0.0434(5) Uani 1 1 d . . . . .
H9 H -0.6159 1.4243 0.0962 0.052 Uiso 1 1 calc R . . . .
C10 C -0.56736(10) 1.1497(4) 0.06533(10) 0.0420(5) Uani 1 1 d . . . . .
H10 H -0.5989 1.1244 0.0304 0.050 Uiso 1 1 calc R . . . .
C11 C -0.51165(9) 1.0076(4) 0.07608(9) 0.0355(4) Uani 1 1 d . . . . .
H11 H -0.5045 0.8866 0.0490 0.043 Uiso 1 1 calc R . . . .
C12 C -0.46702(8) 1.0495(3) 0.12775(8) 0.0291(4) Uani 1 1 d . . . . .
C13 C -0.37178(9) 0.7921(3) 0.11391(8) 0.0283(4) Uani 1 1 d . . . . .
C14 C -0.30801(9) 0.8519(3) 0.10644(8) 0.0289(4) Uani 1 1 d . . . . .
H14 H -0.2884 0.9918 0.1240 0.035 Uiso 1 1 calc R . . . .
C15 C -0.27312(9) 0.7076(3) 0.07347(8) 0.0282(3) Uani 1 1 d . . . . .
H15 H -0.2292 0.7468 0.0696 0.034 Uiso 1 1 calc R . . . .
C16 C -0.30202(8) 0.5062(3) 0.04609(8) 0.0252(3) Uani 1 1 d . . . . .
C17 C -0.36632(9) 0.4512(3) 0.05243(8) 0.0305(4) Uani 1 1 d . . . . .
H17 H -0.3869 0.3162 0.0330 0.037 Uiso 1 1 calc R . . . .
C18 C -0.40080(9) 0.5910(3) 0.08673(9) 0.0312(4) Uani 1 1 d . . . . .
H18 H -0.4442 0.5491 0.0916 0.037 Uiso 1 1 calc R . . . .

loop_
_atom_site_aniso_label
_atom_site_aniso_U_11
_atom_site_aniso_U_22
_atom_site_aniso_U_33
_atom_site_aniso_U_23
_atom_site_aniso_U_13
_atom_site_aniso_U_12
Te1 0.03422(11) 0.02079(9) 0.04024(11) 0.000 0.01962(7) 0.000
N1 0.0353(8) 0.0344(8) 0.0275(8) 0.0015(6) 0.0098(6) 0.0116(6)
C1 0.0386(10) 0.0340(9) 0.0263(9) 0.0039(7) 0.0139(7) 0.0063(7)
C2 0.0492(12) 0.0493(12) 0.0319(10) 0.0036(9) 0.0068(9) 0.0157(9)
C3 0.0508(13) 0.0586(14) 0.0343(11) 0.0042(10) 0.0054(9) 0.0028(11)
C4 0.0538(13) 0.0542(13) 0.0380(11) -0.0098(10) 0.0163(10) -0.0108(11)
C5 0.0461(11) 0.0366(10) 0.0429(11) -0.0071(9) 0.0218(9) -0.0020(8)
C6 0.0362(10) 0.0317(9) 0.0325(9) 0.0046(7) 0.0179(8) 0.0028(7)
C7 0.0321(9) 0.0287(9) 0.0362(10) 0.0049(7) 0.0196(7) 0.0020(7)
C8 0.0366(10) 0.0328(10) 0.0514(12) 0.0031(9) 0.0251(9) 0.0067(8)
C9 0.0308(10) 0.0444(11) 0.0583(14) 0.0078(10) 0.0167(9) 0.0106(8)
C10 0.0323(10) 0.0480(12) 0.0462(12) 0.0051(10) 0.0081(8) 0.0048(9)
C11 0.0366(10) 0.0375(10) 0.0349(10) 0.0024(8) 0.0130(8) 0.0053(8)
C12 0.0294(8) 0.0295(8) 0.0325(9) 0.0071(7) 0.0169(7) 0.0055(7)
C13 0.0331(9) 0.0275(8) 0.0267(8) 0.0049(7) 0.0117(7) 0.0089(7)
C14 0.0307(9) 0.0251(8) 0.0315(9) -0.0009(7) 0.0069(7) 0.0024(6)
C15 0.0248(8) 0.0283(8) 0.0333(9) 0.0025(7) 0.0100(7) 0.0009(6)
C16 0.0286(8) 0.0230(7) 0.0261(8) 0.0033(6) 0.0109(6) 0.0036(6)
C17 0.0329(9) 0.0226(8) 0.0385(10) 0.0002(7) 0.0136(7) -0.0026(6)
C18 0.0294(9) 0.0283(8) 0.0399(10) 0.0058(7) 0.0177(7) 0.0004(7)

loop_
_atom_type_symbol
_atom_type_description
_atom_type_scat_dispersion_real
_atom_type_scat_dispersion_imag
_atom_type_scat_source
C C 0.0033 0.0016 'International Tables Vol C Tables 4.2.6.8 and 6.1.1.4'
H H 0.0000 0.0000 'International Tables Vol C Tables 4.2.6.8 and 6.1.1.4'
N N 0.0061 0.0033 'International Tables Vol C Tables 4.2.6.8 and 6.1.1.4'
Te Te -0.5308 1.6751 'International Tables Vol C Tables 4.2.6.8 and 6.1.1.4'

loop_
_geom_angle_atom_site_label_1
_geom_angle_atom_site_label_2
_geom_angle_atom_site_label_3
_geom_angle
_geom_angle_site_symmetry_1
_geom_angle_site_symmetry_3
_geom_angle_publ_flag
C16 Te1 C16 99.69(9) 2_455 . ?
C1 N1 C12 107.88(15) . . ?
C1 N1 C13 124.89(15) . . ?
C12 N1 C13 125.33(15) . . ?
N1 C1 C6 109.52(17) . . ?
C2 C1 N1 129.32(18) . . ?
C2 C1 C6 121.09(19) . . ?
C1 C2 H2 121.0 . . ?
C3 C2 C1 118.1(2) . . ?
C3 C2 H2 121.0 . . ?
C2 C3 H3 119.4 . . ?
C2 C3 C4 121.3(2) . . ?
C4 C3 H3 119.4 . . ?
C3 C4 H4 119.6 . . ?
C5 C4 C3 120.9(2) . . ?
C5 C4 H4 119.6 . . ?
C4 C5 H5 120.6 . . ?
C4 C5 C6 118.8(2) . . ?
C6 C5 H5 120.6 . . ?
C1 C6 C7 106.57(17) . . ?
C5 C6 C1 119.89(19) . . ?
C5 C6 C7 133.53(18) . . ?
C8 C7 C6 133.11(18) . . ?
C8 C7 C12 119.57(19) . . ?
C12 C7 C6 107.29(16) . . ?
C7 C8 H8 120.4 . . ?
C9 C8 C7 119.13(19) . . ?
C9 C8 H8 120.4 . . ?
C8 C9 H9 119.6 . . ?
C8 C9 C10 120.70(19) . . ?
C10 C9 H9 119.6 . . ?
C9 C10 H10 119.3 . . ?
C11 C10 C9 121.4(2) . . ?
C11 C10 H10 119.3 . . ?
C10 C11 H11 121.2 . . ?
C12 C11 C10 117.52(19) . . ?
C12 C11 H11 121.2 . . ?
N1 C12 C7 108.73(16) . . ?
C11 C12 N1 129.54(17) . . ?
C11 C12 C7 121.70(17) . . ?
C14 C13 N1 119.51(17) . . ?
C18 C13 N1 120.92(17) . . ?
C18 C13 C14 119.56(16) . . ?
C13 C14 H14 119.9 . . ?
C15 C14 C13 120.22(17) . . ?
C15 C14 H14 119.9 . . ?
C14 C15 H15 119.8 . . ?
C14 C15 C16 120.40(16) . . ?
C16 C15 H15 119.8 . . ?
C15 C16 Te1 122.50(13) . . ?
C15 C16 C17 118.99(16) . . ?
C17 C16 Te1 118.38(13) . . ?
C16 C17 H17 119.6 . . ?
C18 C17 C16 120.89(17) . . ?
C18 C17 H17 119.6 . . ?
C13 C18 H18 120.0 . . ?
C17 C18 C13 119.90(16) . . ?
C17 C18 H18 120.0 . . ?

loop_
_geom_bond_atom_site_label_1
_geom_bond_atom_site_label_2
_geom_bond_distance
_geom_bond_site_symmetry_2
_geom_bond_publ_flag
Te1 C16 2.1145(17) 2_455 ?
Te1 C16 2.1146(17) . ?
N1 C1 1.401(2) . ?
N1 C12 1.404(2) . ?
N1 C13 1.422(2) . ?
C1 C2 1.388(3) . ?
C1 C6 1.402(3) . ?
C2 H2 0.9500 . ?
C2 C3 1.380(3) . ?
C3 H3 0.9500 . ?
C3 C4 1.394(4) . ?
C4 H4 0.9500 . ?
C4 C5 1.374(3) . ?
C5 H5 0.9500 . ?
C5 C6 1.394(3) . ?
C6 C7 1.449(3) . ?
C7 C8 1.397(3) . ?
C7 C12 1.407(3) . ?
C8 H8 0.9500 . ?
C8 C9 1.376(3) . ?
C9 H9 0.9500 . ?
C9 C10 1.397(3) . ?
C10 H10 0.9500 . ?
C10 C11 1.393(3) . ?
C11 H11 0.9500 . ?
C11 C12 1.386(3) . ?
C13 C14 1.395(3) . ?
C13 C18 1.388(3) . ?
C14 H14 0.9500 . ?
C14 C15 1.388(3) . ?
C15 H15 0.9500 . ?
C15 C16 1.391(2) . ?
C16 C17 1.393(2) . ?
C17 H17 0.9500 . ?
C17 C18 1.387(2) . ?
C18 H18 0.9500 . ?

loop_
_geom_torsion_atom_site_label_1
_geom_torsion_atom_site_label_2
_geom_torsion_atom_site_label_3
_geom_torsion_atom_site_label_4
_geom_torsion
_geom_torsion_site_symmetry_1
_geom_torsion_site_symmetry_2
_geom_torsion_site_symmetry_3
_geom_torsion_site_symmetry_4
_geom_torsion_publ_flag
Te1 C16 C17 C18 174.21(14) . . . . ?
N1 C1 C2 C3 -178.1(2) . . . . ?
N1 C1 C6 C5 179.98(17) . . . . ?
N1 C1 C6 C7 0.6(2) . . . . ?
N1 C13 C14 C15 179.15(16) . . . . ?
N1 C13 C18 C17 179.00(16) . . . . ?
C1 N1 C12 C7 0.5(2) . . . . ?
C1 N1 C12 C11 178.57(19) . . . . ?
C1 N1 C13 C14 -41.0(3) . . . . ?
C1 N1 C13 C18 139.97(19) . . . . ?
C1 C2 C3 C4 -0.5(4) . . . . ?
C1 C6 C7 C8 -178.1(2) . . . . ?
C1 C6 C7 C12 -0.3(2) . . . . ?
C2 C1 C6 C5 2.8(3) . . . . ?
C2 C1 C6 C7 -176.57(18) . . . . ?
C2 C3 C4 C5 1.3(4) . . . . ?
C3 C4 C5 C6 0.0(3) . . . . ?
C4 C5 C6 C1 -2.0(3) . . . . ?
C4 C5 C6 C7 177.2(2) . . . . ?
C5 C6 C7 C8 2.6(4) . . . . ?
C5 C6 C7 C12 -179.6(2) . . . . ?
C6 C1 C2 C3 -1.6(3) . . . . ?
C6 C7 C8 C9 177.3(2) . . . . ?
C6 C7 C12 N1 -0.1(2) . . . . ?
C6 C7 C12 C11 -178.40(17) . . . . ?
C7 C8 C9 C10 0.9(3) . . . . ?
C8 C7 C12 N1 178.06(16) . . . . ?
C8 C7 C12 C11 -0.2(3) . . . . ?
C8 C9 C10 C11 -0.9(4) . . . . ?
C9 C10 C11 C12 0.3(3) . . . . ?
C10 C11 C12 N1 -177.64(19) . . . . ?
C10 C11 C12 C7 0.2(3) . . . . ?
C12 N1 C1 C2 176.2(2) . . . . ?
C12 N1 C1 C6 -0.7(2) . . . . ?
C12 N1 C13 C14 121.4(2) . . . . ?
C12 N1 C13 C18 -57.6(3) . . . . ?
C12 C7 C8 C9 -0.4(3) . . . . ?
C13 N1 C1 C2 -18.9(3) . . . . ?
C13 N1 C1 C6 164.31(17) . . . . ?
C13 N1 C12 C7 -164.40(17) . . . . ?
C13 N1 C12 C11 13.7(3) . . . . ?
C13 C14 C15 C16 1.9(3) . . . . ?
C14 C13 C18 C17 0.0(3) . . . . ?
C14 C15 C16 Te1 -175.89(13) . . . . ?
C14 C15 C16 C17 -0.2(3) . . . . ?
C15 C16 C17 C18 -1.7(3) . . . . ?
C16 C17 C18 C13 1.8(3) . . . . ?
C18 C13 C14 C15 -1.8(3) . . . . ?
